data_7135509
loop_
_publ_author_name
'Xiang, Mei'
'Huang, Cong'
'Gao, Jie'
'Chen, Kai'
'Xie, Zhen-Zhen'
'Yang, Hua'

_publ_section_title
;
 EnT-catalysis-enabled, radical-relay cascade cyclization to access
 multisubstituted cyclohexane/cyclohexene.
;
_journal_issue 6
_journal_name_full 'Chemical communications (Cambridge, England)'
_journal_page_first 1941
_journal_page_last 1944
_journal_paper_doi 10.1039/d5cc06259d
_journal_volume 62
_journal_year 2026
_chemical_formula_moiety 'C39 H37 N O4 S2'
_chemical_formula_sum 'C39 H37 N O4 S2'
_chemical_formula_weight 647.81
_chemical_name_systematic XM-2
_space_group_crystal_system triclinic
_space_group_IT_number 2
_space_group_name_Hall '-P 1'
_space_group_name_H-M_alt 'P -1'
_atom_sites_solution_hydrogens geom
_atom_sites_solution_primary dual
_audit_creation_date 2025-06-16
_audit_creation_method
;
Olex2 1.5
(compiled 2025.03.04 svn.red2d20d0 for OlexSys, GUI svn.r7188)
;
_audit_update_record
;
2025-08-14 deposited with the CCDC.	2025-12-12 downloaded from the CCDC.
;
_cell_angle_alpha 109.2000(10)
_cell_angle_beta 98.0810(10)
_cell_angle_gamma 104.6550(10)
_cell_formula_units_Z 2
_cell_length_a 11.1879(6)
_cell_length_b 12.0483(6)
_cell_length_c 16.9670(8)
_cell_measurement_reflns_used 8504
_cell_measurement_temperature 296.15
_cell_measurement_theta_max 23.605
_cell_measurement_theta_min 2.464
_cell_volume 2025.94(18)
_computing_cell_refinement 'SAINT V8.40B (?, 2016)'
_computing_data_reduction 'SAINT V8.40B (?, 2016)'
_computing_molecular_graphics 'Olex2 1.5 (Dolomanov et al., 2009)'
_computing_publication_material 'Olex2 1.5 (Dolomanov et al., 2009)'
_computing_structure_refinement 'SHELXL 2019/3 (Sheldrick, 2015)'
_computing_structure_solution 'SHELXT 2018/2 (Sheldrick, 2018)'
_diffrn_ambient_temperature 296.15
_diffrn_measured_fraction_theta_full 0.985
_diffrn_measured_fraction_theta_max 0.985
_diffrn_measurement_device_type BrukerD8Quest
_diffrn_measurement_method none
_diffrn_radiation_type MoK\a
_diffrn_radiation_wavelength 0.71076
_diffrn_reflns_av_R_equivalents 0.0498
_diffrn_reflns_av_unetI/netI 0.0562
_diffrn_reflns_Laue_measured_fraction_full 0.985
_diffrn_reflns_Laue_measured_fraction_max 0.985
_diffrn_reflns_limit_h_max 13
_diffrn_reflns_limit_h_min -13
_diffrn_reflns_limit_k_max 14
_diffrn_reflns_limit_k_min -12
_diffrn_reflns_limit_l_max 20
_diffrn_reflns_limit_l_min -19
_diffrn_reflns_number 27165
_diffrn_reflns_point_group_measured_fraction_full 0.985
_diffrn_reflns_point_group_measured_fraction_max 0.985
_diffrn_reflns_theta_full 25.007
_diffrn_reflns_theta_max 25.007
_diffrn_reflns_theta_min 2.234
_diffrn_source_current 30.0
_diffrn_source_power 1.5
_diffrn_source_voltage 50.0
_exptl_absorpt_coefficient_mu 0.166
_exptl_absorpt_correction_T_max 0.7452
_exptl_absorpt_correction_T_min 0.6337
_exptl_absorpt_correction_type multi-scan
_exptl_absorpt_process_details
;
SADABS-2016/2 (Bruker,2016/2) was used for absorption correction.
wR2(int) was 0.0858 before and 0.0595 after correction.
The Ratio of minimum to maximum transmission is 0.8504.
The \l/2 correction factor is Not present.
;
_exptl_crystal_colour 'clear light colourless'
_exptl_crystal_colour_lustre clear
_exptl_crystal_colour_modifier light
_exptl_crystal_colour_primary colourless
_exptl_crystal_density_diffrn 1.062
_exptl_crystal_description block
_exptl_crystal_F_000 684
_exptl_crystal_preparation NONE
_exptl_crystal_recrystallization_method NONE
_refine_diff_density_max 0.214
_refine_diff_density_min -0.206
_refine_diff_density_rms 0.044
_refine_ls_extinction_coef 0.0084(13)
_refine_ls_extinction_expression Fc^*^=kFc[1+0.001xFc^2^\l^3^/sin(2\q)]^-1/4^
_refine_ls_extinction_method 'SHELXL-2019/2 (Sheldrick 2019)'
_refine_ls_goodness_of_fit_ref 1.048
_refine_ls_hydrogen_treatment constr
_refine_ls_matrix_type full
_refine_ls_number_parameters 418
_refine_ls_number_reflns 7040
_refine_ls_number_restraints 0
_refine_ls_restrained_S_all 1.048
_refine_ls_R_factor_all 0.0902
_refine_ls_R_factor_gt 0.0573
_refine_ls_shift/su_max 0.000
_refine_ls_shift/su_mean 0.000
_refine_ls_structure_factor_coef Fsqd
_refine_ls_weighting_details 'w=1/[\s^2^(Fo^2^)+(0.0487P)^2^+1.7170P] where P=(Fo^2^+2Fc^2^)/3'
_refine_ls_weighting_scheme calc
_refine_ls_wR_factor_gt 0.1319
_refine_ls_wR_factor_ref 0.1472
_reflns_Friedel_coverage 0.000
_reflns_number_gt 4742
_reflns_number_total 7040
_reflns_threshold_expression 'I > 2\s(I)'
_cod_data_source_file d5cc06259d2.cif
_cod_data_source_block 0613_5150_2_0m
_cod_database_code 7135509
_shelx_shelxl_version_number 2019/3
_shelx_space_group_comment
;
The symmetry employed for this shelxl refinement is uniquely defined
by the following loop, which should always be used as a source of
symmetry information in preference to the above space-group names.
They are only intended as comments.
;
_olex2_refinement_description
;
1. Fixed Uiso
 At 1.2 times of:
  All C(H) groups, All C(H,H) groups
 At 1.5 times of:
  All C(H,H,H) groups
2.a Secondary CH2 refined with riding coordinates:
 C20(H20a,H20b), C21(H21a,H21b), C00E(H00a,H00b)
2.b Aromatic/amide H refined with riding coordinates:
 C00N(H00N), C00O(H00O), C00P(H00P), C00R(H00R), C00S(H00S), C00T(H00T),
 C00U(H00U), C00V(H00V), C00W(H00W), C00X(H00X), C00Y(H00Y), C00Z(H00Z),
 C010(H010), C011(H011), C012(H012), C013(H013), C014(H014), C015(H015),
 C016(H016), C017(H017), C018(H018), C019(H019), C01A(H01A), C01B(H01B),
 C01C(H01C)
2.c Idealised Me refined as rotating group:
 C00L(H00c,H00d,H00e), C00M(H00f,H00g,H00h)
;
_smtbx_masks_void_probe_radius 1.2
_smtbx_masks_void_truncation_radius 1.2
_olex2_exptl_crystal_mounting_method NONE
_olex2_submission_special_instructions 'No special instructions were received'

loop_
_space_group_symop_operation_xyz
'x, y, z'
'-x, -y, -z'

loop_
_atom_site_label
_atom_site_type_symbol
_atom_site_fract_x
_atom_site_fract_y
_atom_site_fract_z
_atom_site_U_iso_or_equiv
_atom_site_adp_type
_atom_site_occupancy
_atom_site_site_symmetry_order
_atom_site_calc_flag
_atom_site_refinement_flags_posn
_atom_site_refinement_flags_adp
_atom_site_refinement_flags_occupancy
_atom_site_disorder_assembly
_atom_site_disorder_group
S001 S 0.14556(7) 0.78797(7) 0.10552(5) 0.0398(2) Uani 1 1 d . . . . .
S002 S -0.10793(7) 0.73614(7) 0.14653(5) 0.0403(2) Uani 1 1 d . . . . .
O003 O 0.0738(2) 0.7134(2) 0.01851(12) 0.0520(6) Uani 1 1 d . . . . .
O004 O 0.1730(2) 0.92018(19) 0.13666(14) 0.0517(6) Uani 1 1 d . . . . .
O005 O -0.15550(19) 0.7486(2) 0.22208(13) 0.0506(6) Uani 1 1 d . . . . .
O006 O -0.1741(2) 0.63040(19) 0.06911(14) 0.0542(6) Uani 1 1 d . . . . .
N10 N 0.2530(2) 0.7166(2) 0.33154(15) 0.0392(6) Uani 1 1 d . . . . .
C20 C 0.1231(3) 0.8178(3) 0.27117(17) 0.0384(7) Uani 1 1 d . . . . .
H20A H 0.075401 0.874388 0.289886 0.046 Uiso 1 1 calc R U . . .
H20B H 0.207611 0.867172 0.273245 0.046 Uiso 1 1 calc R U . . .
C22 C 0.0580(3) 0.7313(3) 0.17678(17) 0.0335(7) Uani 1 1 d . . . . .
C21 C 0.0518(3) 0.5964(3) 0.15783(18) 0.0375(7) Uani 1 1 d . . . . .
H21A H 0.136982 0.591235 0.157869 0.045 Uiso 1 1 calc R U . . .
H21B H -0.001153 0.546091 0.100164 0.045 Uiso 1 1 calc R U . . .
C00B C 0.1368(3) 0.7545(3) 0.33715(17) 0.0358(7) Uani 1 1 d . . . . .
C00D C 0.3123(3) 0.6907(3) 0.38993(18) 0.0396(7) Uani 1 1 d . . . . .
C00E C 0.0206(3) 0.6383(3) 0.30988(18) 0.0401(7) Uani 1 1 d . . . . .
H00A H -0.054898 0.663758 0.311297 0.048 Uiso 1 1 calc R U . . .
H00B H 0.028432 0.600951 0.352221 0.048 Uiso 1 1 calc R U . . .
C00F C 0.0001(3) 0.5382(3) 0.22015(19) 0.0417(7) Uani 1 1 d . . . . .
C00G C 0.1510(3) 0.8537(3) 0.42485(18) 0.0426(8) Uani 1 1 d . . . . .
C00H C 0.4237(3) 0.6488(3) 0.3733(2) 0.0452(8) Uani 1 1 d . . . . .
C00I C 0.2804(3) 0.6934(3) 0.4737(2) 0.0484(8) Uani 1 1 d . . . . .
C00J C 0.2928(3) 0.7597(3) 0.11754(19) 0.0429(8) Uani 1 1 d . . . . .
C00K C -0.1077(3) 0.8700(3) 0.1249(2) 0.0444(8) Uani 1 1 d . . . . .
C00L C 0.0703(3) 0.4440(3) 0.2229(2) 0.0539(9) Uani 1 1 d . . . . .
H00C H 0.039438 0.402714 0.259246 0.081 Uiso 1 1 calc R U . . .
H00D H 0.160091 0.486691 0.245315 0.081 Uiso 1 1 calc R U . . .
H00E H 0.054898 0.383867 0.165759 0.081 Uiso 1 1 calc R U . . .
C00M C -0.1424(3) 0.4636(3) 0.1855(2) 0.0534(9) Uani 1 1 d . . . . .
H00F H -0.155935 0.399474 0.130325 0.080 Uiso 1 1 calc R U . . .
H00G H -0.189864 0.517874 0.179653 0.080 Uiso 1 1 calc R U . . .
H00H H -0.170538 0.426985 0.224800 0.080 Uiso 1 1 calc R U . . .
C00N C 0.3003(3) 0.6467(3) 0.0654(2) 0.0554(9) Uani 1 1 d . . . . .
H00N H 0.226917 0.583326 0.029471 0.066 Uiso 1 1 calc R U . . .
C00O C 0.0667(3) 0.8418(3) 0.4760(2) 0.0535(9) Uani 1 1 d . . . . .
H00O H -0.002683 0.769839 0.457746 0.064 Uiso 1 1 calc R U . . .
C00P C 0.2517(3) 0.9639(3) 0.4541(2) 0.0569(9) Uani 1 1 d . . . . .
H00P H 0.308680 0.974687 0.420175 0.068 Uiso 1 1 calc R U . . .
C00R C 0.1961(3) 0.5915(4) 0.4784(3) 0.0659(10) Uani 1 1 d . . . . .
H00R H 0.155087 0.520832 0.428855 0.079 Uiso 1 1 calc R U . . .
C00S C -0.0950(3) 0.9778(3) 0.1916(2) 0.0617(10) Uani 1 1 d . . . . .
H00S H -0.080971 0.982322 0.248031 0.074 Uiso 1 1 calc R U . . .
C00T C -0.1306(3) 0.8616(4) 0.0411(2) 0.0585(9) Uani 1 1 d . . . . .
H00T H -0.140315 0.787850 -0.003851 0.070 Uiso 1 1 calc R U . . .
C00U C 0.4019(3) 0.8546(4) 0.1714(2) 0.0657(10) Uani 1 1 d . . . . .
H00U H 0.397100 0.930278 0.206458 0.079 Uiso 1 1 calc R U . . .
C00V C 0.1854(5) 1.0430(4) 0.5828(3) 0.0772(12) Uani 1 1 d . . . . .
H00V H 0.197275 1.105219 0.635954 0.093 Uiso 1 1 calc R U . . .
C00W C 0.4669(4) 0.6465(4) 0.3005(2) 0.0688(11) Uani 1 1 d . . . . .
H00W H 0.424388 0.670030 0.260771 0.083 Uiso 1 1 calc R U . . .
C00X C 0.2690(4) 1.0579(4) 0.5325(2) 0.0736(11) Uani 1 1 d . . . . .
H00X H 0.337182 1.130926 0.550940 0.088 Uiso 1 1 calc R U . . .
C00Y C 0.4902(3) 0.6132(4) 0.4306(3) 0.0692(11) Uani 1 1 d . . . . .
H00Y H 0.465290 0.615545 0.481021 0.083 Uiso 1 1 calc R U . . .
C00Z C 0.4174(4) 0.6297(4) 0.0676(3) 0.0752(12) Uani 1 1 d . . . . .
H00Z H 0.423279 0.554329 0.032962 0.090 Uiso 1 1 calc R U . . .
C010 C 0.1723(4) 0.5947(6) 0.5584(4) 0.0878(15) Uani 1 1 d . . . . .
H010 H 0.115253 0.526031 0.561455 0.105 Uiso 1 1 calc R U . . .
C011 C 0.0851(4) 0.9369(4) 0.5546(2) 0.0742(12) Uani 1 1 d . . . . .
H011 H 0.027626 0.927698 0.588436 0.089 Uiso 1 1 calc R U . . .
C012 C -0.1389(4) 0.9648(5) 0.0252(3) 0.0765(12) Uani 1 1 d . . . . .
H012 H -0.153838 0.960412 -0.031248 0.092 Uiso 1 1 calc R U . . .
C013 C 0.3438(4) 0.7957(4) 0.5495(2) 0.0727(11) Uani 1 1 d . . . . .
H013 H 0.403540 0.864062 0.548110 0.087 Uiso 1 1 calc R U . . .
C014 C 0.5245(4) 0.7221(5) 0.1199(3) 0.0890(14) Uani 1 1 d . . . . .
H014 H 0.603162 0.709454 0.120577 0.107 Uiso 1 1 calc R U . . .
C015 C -0.1033(4) 1.0798(4) 0.1733(3) 0.0866(13) Uani 1 1 d . . . . .
H015 H -0.093696 1.154045 0.217759 0.104 Uiso 1 1 calc R U . . .
C016 C 0.5716(4) 0.6102(5) 0.2858(3) 0.0876(14) Uani 1 1 d . . . . .
H016 H 0.599740 0.610401 0.236795 0.105 Uiso 1 1 calc R U . . .
C017 C 0.6340(4) 0.5739(4) 0.3426(3) 0.0856(13) Uani 1 1 d . . . . .
H017 H 0.704454 0.549089 0.332240 0.103 Uiso 1 1 calc R U . . .
C018 C 0.5184(4) 0.8339(5) 0.1718(3) 0.0904(14) Uani 1 1 d . . . . .
H018 H 0.592682 0.896187 0.207472 0.109 Uiso 1 1 calc R U . . .
C019 C 0.5939(4) 0.5740(4) 0.4138(3) 0.0850(13) Uani 1 1 d . . . . .
H019 H 0.635799 0.547683 0.451923 0.102 Uiso 1 1 calc R U . . .
C01A C -0.1257(4) 1.0714(5) 0.0895(4) 0.0895(14) Uani 1 1 d . . . . .
H01A H -0.131806 1.139910 0.077333 0.107 Uiso 1 1 calc R U . . .
C01B C 0.3184(6) 0.7959(6) 0.6270(3) 0.0997(17) Uani 1 1 d . . . . .
H01B H 0.360900 0.864756 0.677378 0.120 Uiso 1 1 calc R U . . .
C01C C 0.2315(6) 0.6960(7) 0.6299(4) 0.1038(18) Uani 1 1 d . . . . .
H01C H 0.213093 0.698265 0.682119 0.125 Uiso 1 1 calc R U . . .

loop_
_atom_site_aniso_label
_atom_site_aniso_U_11
_atom_site_aniso_U_22
_atom_site_aniso_U_33
_atom_site_aniso_U_23
_atom_site_aniso_U_13
_atom_site_aniso_U_12
S001 0.0380(4) 0.0480(5) 0.0398(5) 0.0212(4) 0.0134(3) 0.0162(4)
S002 0.0340(4) 0.0450(5) 0.0433(5) 0.0180(4) 0.0079(3) 0.0141(3)
O003 0.0506(13) 0.0745(16) 0.0333(12) 0.0206(11) 0.0106(10) 0.0236(12)
O004 0.0574(14) 0.0460(14) 0.0641(15) 0.0304(12) 0.0237(11) 0.0197(11)
O005 0.0421(12) 0.0707(15) 0.0551(14) 0.0338(12) 0.0240(11) 0.0252(11)
O006 0.0457(13) 0.0458(13) 0.0553(14) 0.0096(11) -0.0042(11) 0.0104(10)
N10 0.0374(13) 0.0423(15) 0.0376(14) 0.0141(12) 0.0091(11) 0.0137(11)
C20 0.0388(16) 0.0368(17) 0.0367(17) 0.0131(14) 0.0059(13) 0.0103(13)
C22 0.0324(15) 0.0384(17) 0.0315(16) 0.0143(13) 0.0090(12) 0.0124(13)
C21 0.0366(16) 0.0367(17) 0.0374(17) 0.0130(14) 0.0082(13) 0.0107(13)
C00B 0.0351(15) 0.0384(17) 0.0337(16) 0.0129(14) 0.0091(13) 0.0120(13)
C00D 0.0359(16) 0.0419(18) 0.0375(18) 0.0140(15) 0.0054(13) 0.0101(14)
C00E 0.0415(17) 0.0449(18) 0.0379(17) 0.0208(15) 0.0110(14) 0.0131(14)
C00F 0.0437(17) 0.0378(17) 0.0438(18) 0.0192(15) 0.0088(14) 0.0093(14)
C00G 0.0504(19) 0.0473(19) 0.0329(17) 0.0142(15) 0.0101(15) 0.0215(16)
C00H 0.0396(17) 0.053(2) 0.0458(19) 0.0199(16) 0.0102(15) 0.0176(15)
C00I 0.0450(18) 0.069(2) 0.046(2) 0.0292(19) 0.0130(16) 0.0314(18)
C00J 0.0353(17) 0.055(2) 0.0439(18) 0.0233(16) 0.0146(14) 0.0148(15)
C00K 0.0392(17) 0.056(2) 0.050(2) 0.0277(17) 0.0169(15) 0.0229(15)
C00L 0.066(2) 0.0377(19) 0.056(2) 0.0194(17) 0.0095(17) 0.0157(17)
C00M 0.0480(19) 0.050(2) 0.050(2) 0.0198(17) 0.0046(16) -0.0003(16)
C00N 0.048(2) 0.068(2) 0.056(2) 0.0220(19) 0.0204(17) 0.0261(18)
C00O 0.058(2) 0.062(2) 0.042(2) 0.0146(17) 0.0173(17) 0.0250(18)
C00P 0.064(2) 0.051(2) 0.044(2) 0.0102(17) 0.0105(17) 0.0113(18)
C00R 0.056(2) 0.095(3) 0.073(3) 0.056(2) 0.0222(19) 0.032(2)
C00S 0.068(2) 0.056(2) 0.064(2) 0.022(2) 0.0154(19) 0.0264(19)
C00T 0.063(2) 0.072(3) 0.057(2) 0.034(2) 0.0172(18) 0.035(2)
C00U 0.042(2) 0.062(2) 0.079(3) 0.018(2) 0.0104(19) 0.0086(18)
C00V 0.105(4) 0.070(3) 0.046(2) 0.003(2) 0.012(2) 0.038(3)
C00W 0.069(3) 0.103(3) 0.057(2) 0.037(2) 0.025(2) 0.051(2)
C00X 0.093(3) 0.052(2) 0.052(2) 0.002(2) 0.005(2) 0.013(2)
C00Y 0.059(2) 0.103(3) 0.075(3) 0.053(2) 0.025(2) 0.045(2)
C00Z 0.057(3) 0.095(3) 0.085(3) 0.029(3) 0.032(2) 0.042(2)
C010 0.077(3) 0.140(5) 0.106(4) 0.094(4) 0.047(3) 0.058(3)
C011 0.087(3) 0.096(3) 0.048(2) 0.018(2) 0.029(2) 0.048(3)
C012 0.075(3) 0.097(3) 0.088(3) 0.060(3) 0.024(2) 0.041(3)
C013 0.088(3) 0.086(3) 0.047(2) 0.026(2) 0.011(2) 0.035(2)
C014 0.053(3) 0.125(4) 0.119(4) 0.063(4) 0.040(3) 0.047(3)
C015 0.098(3) 0.054(3) 0.113(4) 0.030(3) 0.026(3) 0.037(2)
C016 0.083(3) 0.142(4) 0.080(3) 0.055(3) 0.046(2) 0.076(3)
C017 0.073(3) 0.119(4) 0.100(3) 0.052(3) 0.042(3) 0.065(3)
C018 0.030(2) 0.105(4) 0.119(4) 0.041(3) 0.005(2) 0.003(2)
C019 0.075(3) 0.126(4) 0.099(3) 0.067(3) 0.035(3) 0.067(3)
C01A 0.091(3) 0.089(4) 0.126(4) 0.073(4) 0.034(3) 0.046(3)
C01B 0.150(5) 0.121(4) 0.041(3) 0.025(3) 0.017(3) 0.076(4)
C01C 0.137(5) 0.155(6) 0.074(4) 0.070(4) 0.054(4) 0.087(5)

loop_
_atom_type_symbol
_atom_type_description
_atom_type_scat_dispersion_real
_atom_type_scat_dispersion_imag
_atom_type_scat_source
C C 0.0033 0.0016 'International Tables Vol C Tables 4.2.6.8 and 6.1.1.4'
H H 0.0000 0.0000 'International Tables Vol C Tables 4.2.6.8 and 6.1.1.4'
N N 0.0061 0.0033 'International Tables Vol C Tables 4.2.6.8 and 6.1.1.4'
O O 0.0106 0.0060 'International Tables Vol C Tables 4.2.6.8 and 6.1.1.4'
S S 0.1246 0.1234 'International Tables Vol C Tables 4.2.6.8 and 6.1.1.4'

loop_
_geom_angle_atom_site_label_1
_geom_angle_atom_site_label_2
_geom_angle_atom_site_label_3
_geom_angle
_geom_angle_site_symmetry_1
_geom_angle_site_symmetry_3
_geom_angle_publ_flag
O003 S001 O004 119.36(13) . . ?
O003 S001 C22 107.25(13) . . ?
O003 S001 C00J 107.30(14) . . ?
O004 S001 C22 107.41(13) . . ?
O004 S001 C00J 107.13(14) . . ?
C00J S001 C22 107.95(13) . . ?
O005 S002 C22 105.40(12) . . ?
O005 S002 C00K 106.10(14) . . ?
O006 S002 O005 118.80(14) . . ?
O006 S002 C22 107.35(13) . . ?
O006 S002 C00K 107.66(14) . . ?
C00K S002 C22 111.55(13) . . ?
C00D N10 C00B 123.6(2) . . ?
H20A C20 H20B 107.3 . . ?
C22 C20 H20A 108.1 . . ?
C22 C20 H20B 108.1 . . ?
C22 C20 C00B 116.7(2) . . ?
C00B C20 H20A 108.1 . . ?
C00B C20 H20B 108.1 . . ?
S001 C22 S002 106.04(13) . . ?
C20 C22 S001 109.20(19) . . ?
C20 C22 S002 110.68(18) . . ?
C21 C22 S001 108.84(18) . . ?
C21 C22 S002 108.71(19) . . ?
C21 C22 C20 113.1(2) . . ?
C22 C21 H21A 108.1 . . ?
C22 C21 H21B 108.1 . . ?
C22 C21 C00F 116.7(2) . . ?
H21A C21 H21B 107.3 . . ?
C00F C21 H21A 108.1 . . ?
C00F C21 H21B 108.1 . . ?
N10 C00B C20 106.3(2) . . ?
N10 C00B C00E 109.0(2) . . ?
N10 C00B C00G 112.4(2) . . ?
C00E C00B C20 108.8(2) . . ?
C00G C00B C20 105.6(2) . . ?
C00G C00B C00E 114.4(2) . . ?
N10 C00D C00H 117.4(3) . . ?
N10 C00D C00I 127.7(3) . . ?
C00H C00D C00I 114.9(2) . . ?
C00B C00E H00A 108.3 . . ?
C00B C00E H00B 108.3 . . ?
C00B C00E C00F 116.0(2) . . ?
H00A C00E H00B 107.4 . . ?
C00F C00E H00A 108.3 . . ?
C00F C00E H00B 108.3 . . ?
C00E C00F C21 111.4(2) . . ?
C00E C00F C00L 112.5(2) . . ?
C00L C00F C21 105.9(2) . . ?
C00M C00F C21 111.8(2) . . ?
C00M C00F C00E 108.8(3) . . ?
C00M C00F C00L 106.4(3) . . ?
C00O C00G C00B 123.6(3) . . ?
C00O C00G C00P 117.7(3) . . ?
C00P C00G C00B 118.6(3) . . ?
C00W C00H C00D 121.1(3) . . ?
C00W C00H C00Y 117.2(3) . . ?
C00Y C00H C00D 121.7(3) . . ?
C00R C00I C00D 121.1(3) . . ?
C00R C00I C013 118.5(3) . . ?
C013 C00I C00D 120.2(3) . . ?
C00N C00J S001 119.1(2) . . ?
C00U C00J S001 119.8(3) . . ?
C00U C00J C00N 120.7(3) . . ?
C00S C00K S002 119.3(3) . . ?
C00S C00K C00T 121.1(3) . . ?
C00T C00K S002 119.4(3) . . ?
C00F C00L H00C 109.5 . . ?
C00F C00L H00D 109.5 . . ?
C00F C00L H00E 109.5 . . ?
H00C C00L H00D 109.5 . . ?
H00C C00L H00E 109.5 . . ?
H00D C00L H00E 109.5 . . ?
C00F C00M H00F 109.5 . . ?
C00F C00M H00G 109.5 . . ?
C00F C00M H00H 109.5 . . ?
H00F C00M H00G 109.5 . . ?
H00F C00M H00H 109.5 . . ?
H00G C00M H00H 109.5 . . ?
C00J C00N H00N 120.4 . . ?
C00Z C00N C00J 119.2(3) . . ?
C00Z C00N H00N 120.4 . . ?
C00G C00O H00O 119.9 . . ?
C00G C00O C011 120.2(4) . . ?
C011 C00O H00O 119.9 . . ?
C00G C00P H00P 119.3 . . ?
C00X C00P C00G 121.5(3) . . ?
C00X C00P H00P 119.3 . . ?
C00I C00R H00R 120.1 . . ?
C00I C00R C010 119.9(4) . . ?
C010 C00R H00R 120.1 . . ?
C00K C00S H00S 120.6 . . ?
C00K C00S C015 118.8(4) . . ?
C015 C00S H00S 120.6 . . ?
C00K C00T H00T 120.7 . . ?
C00K C00T C012 118.5(4) . . ?
C012 C00T H00T 120.7 . . ?
C00J C00U H00U 120.8 . . ?
C018 C00U C00J 118.4(4) . . ?
C018 C00U H00U 120.8 . . ?
C00X C00V H00V 120.2 . . ?
C011 C00V H00V 120.2 . . ?
C011 C00V C00X 119.7(4) . . ?
C00H C00W H00W 119.4 . . ?
C016 C00W C00H 121.3(3) . . ?
C016 C00W H00W 119.4 . . ?
C00P C00X H00X 120.2 . . ?
C00V C00X C00P 119.7(4) . . ?
C00V C00X H00X 120.2 . . ?
C00H C00Y H00Y 119.6 . . ?
C00H C00Y C019 120.8(4) . . ?
C019 C00Y H00Y 119.6 . . ?
C00N C00Z H00Z 119.8 . . ?
C014 C00Z C00N 120.4(4) . . ?
C014 C00Z H00Z 119.8 . . ?
C00R C010 H010 119.8 . . ?
C01C C010 C00R 120.3(5) . . ?
C01C C010 H010 119.8 . . ?
C00O C011 H011 119.4 . . ?
C00V C011 C00O 121.2(4) . . ?
C00V C011 H011 119.4 . . ?
C00T C012 H012 119.4 . . ?
C01A C012 C00T 121.3(4) . . ?
C01A C012 H012 119.4 . . ?
C00I C013 H013 119.9 . . ?
C01B C013 C00I 120.2(4) . . ?
C01B C013 H013 119.9 . . ?
C00Z C014 H014 119.5 . . ?
C00Z C014 C018 120.9(4) . . ?
C018 C014 H014 119.5 . . ?
C00S C015 H015 120.0 . . ?
C01A C015 C00S 120.0(4) . . ?
C01A C015 H015 120.0 . . ?
C00W C016 H016 119.9 . . ?
C017 C016 C00W 120.3(4) . . ?
C017 C016 H016 119.9 . . ?
C016 C017 H017 120.0 . . ?
C019 C017 C016 120.0(4) . . ?
C019 C017 H017 120.0 . . ?
C00U C018 H018 119.8 . . ?
C014 C018 C00U 120.3(4) . . ?
C014 C018 H018 119.8 . . ?
C00Y C019 H019 119.8 . . ?
C017 C019 C00Y 120.5(4) . . ?
C017 C019 H019 119.8 . . ?
C012 C01A C015 120.3(4) . . ?
C012 C01A H01A 119.9 . . ?
C015 C01A H01A 119.9 . . ?
C013 C01B H01B 119.8 . . ?
C01C C01B C013 120.5(5) . . ?
C01C C01B H01B 119.8 . . ?
C010 C01C C01B 120.6(5) . . ?
C010 C01C H01C 119.7 . . ?
C01B C01C H01C 119.7 . . ?

loop_
_geom_bond_atom_site_label_1
_geom_bond_atom_site_label_2
_geom_bond_distance
_geom_bond_site_symmetry_2
_geom_bond_publ_flag
S001 O003 1.435(2) . ?
S001 O004 1.437(2) . ?
S001 C22 1.851(3) . ?
S001 C00J 1.762(3) . ?
S002 O005 1.433(2) . ?
S002 O006 1.430(2) . ?
S002 C22 1.876(3) . ?
S002 C00K 1.767(3) . ?
N10 C00B 1.488(4) . ?
N10 C00D 1.282(4) . ?
C20 H20A 0.9700 . ?
C20 H20B 0.9700 . ?
C20 C22 1.540(4) . ?
C20 C00B 1.559(4) . ?
C22 C21 1.531(4) . ?
C21 H21A 0.9700 . ?
C21 H21B 0.9700 . ?
C21 C00F 1.548(4) . ?
C00B C00E 1.533(4) . ?
C00B C00G 1.529(4) . ?
C00D C00H 1.487(4) . ?
C00D C00I 1.505(4) . ?
C00E H00A 0.9700 . ?
C00E H00B 0.9700 . ?
C00E C00F 1.542(4) . ?
C00F C00L 1.544(4) . ?
C00F C00M 1.536(4) . ?
C00G C00O 1.380(4) . ?
C00G C00P 1.389(5) . ?
C00H C00W 1.382(5) . ?
C00H C00Y 1.384(4) . ?
C00I C00R 1.379(5) . ?
C00I C013 1.392(5) . ?
C00J C00N 1.389(4) . ?
C00J C00U 1.388(4) . ?
C00K C00S 1.372(5) . ?
C00K C00T 1.373(4) . ?
C00L H00C 0.9600 . ?
C00L H00D 0.9600 . ?
C00L H00E 0.9600 . ?
C00M H00F 0.9600 . ?
C00M H00G 0.9600 . ?
C00M H00H 0.9600 . ?
C00N H00N 0.9300 . ?
C00N C00Z 1.374(5) . ?
C00O H00O 0.9300 . ?
C00O C011 1.390(5) . ?
C00P H00P 0.9300 . ?
C00P C00X 1.384(5) . ?
C00R H00R 0.9300 . ?
C00R C010 1.410(6) . ?
C00S H00S 0.9300 . ?
C00S C015 1.384(5) . ?
C00T H00T 0.9300 . ?
C00T C012 1.379(5) . ?
C00U H00U 0.9300 . ?
C00U C018 1.386(5) . ?
C00V H00V 0.9300 . ?
C00V C00X 1.370(6) . ?
C00V C011 1.358(6) . ?
C00W H00W 0.9300 . ?
C00W C016 1.378(5) . ?
C00X H00X 0.9300 . ?
C00Y H00Y 0.9300 . ?
C00Y C019 1.389(5) . ?
C00Z H00Z 0.9300 . ?
C00Z C014 1.356(6) . ?
C010 H010 0.9300 . ?
C010 C01C 1.339(7) . ?
C011 H011 0.9300 . ?
C012 H012 0.9300 . ?
C012 C01A 1.342(6) . ?
C013 H013 0.9300 . ?
C013 C01B 1.382(6) . ?
C014 H014 0.9300 . ?
C014 C018 1.370(6) . ?
C015 H015 0.9300 . ?
C015 C01A 1.373(6) . ?
C016 H016 0.9300 . ?
C016 C017 1.359(5) . ?
C017 H017 0.9300 . ?
C017 C019 1.347(5) . ?
C018 H018 0.9300 . ?
C019 H019 0.9300 . ?
C01A H01A 0.9300 . ?
C01B H01B 0.9300 . ?
C01B C01C 1.364(7) . ?
C01C H01C 0.9300 . ?

loop_
_geom_torsion_atom_site_label_1
_geom_torsion_atom_site_label_2
_geom_torsion_atom_site_label_3
_geom_torsion_atom_site_label_4
_geom_torsion
_geom_torsion_site_symmetry_1
_geom_torsion_site_symmetry_2
_geom_torsion_site_symmetry_3
_geom_torsion_site_symmetry_4
_geom_torsion_publ_flag
S001 C22 C21 C00F 171.1(2) . . . . ?
S001 C00J C00N C00Z 172.6(3) . . . . ?
S001 C00J C00U C018 -172.5(3) . . . . ?
S002 C22 C21 C00F -73.8(3) . . . . ?
S002 C00K C00S C015 -175.8(3) . . . . ?
S002 C00K C00T C012 175.5(3) . . . . ?
O003 S001 C22 S002 -54.38(16) . . . . ?
O003 S001 C22 C20 -173.66(18) . . . . ?
O003 S001 C22 C21 62.4(2) . . . . ?
O003 S001 C00J C00N -26.6(3) . . . . ?
O003 S001 C00J C00U 146.2(3) . . . . ?
O004 S001 C22 S002 75.07(16) . . . . ?
O004 S001 C22 C20 -44.2(2) . . . . ?
O004 S001 C22 C21 -168.14(18) . . . . ?
O004 S001 C00J C00N -155.9(2) . . . . ?
O004 S001 C00J C00U 16.9(3) . . . . ?
O005 S002 C22 S001 -154.29(14) . . . . ?
O005 S002 C22 C20 -36.0(2) . . . . ?
O005 S002 C22 C21 88.8(2) . . . . ?
O005 S002 C00K C00S 27.6(3) . . . . ?
O005 S002 C00K C00T -147.1(3) . . . . ?
O006 S002 C22 S001 78.14(16) . . . . ?
O006 S002 C22 C20 -163.54(19) . . . . ?
O006 S002 C22 C21 -38.7(2) . . . . ?
O006 S002 C00K C00S 155.8(3) . . . . ?
O006 S002 C00K C00T -18.9(3) . . . . ?
N10 C00B C00E C00F -55.6(3) . . . . ?
N10 C00B C00G C00O -125.4(3) . . . . ?
N10 C00B C00G C00P 56.7(4) . . . . ?
N10 C00D C00H C00W 4.5(5) . . . . ?
N10 C00D C00H C00Y -177.0(3) . . . . ?
N10 C00D C00I C00R 87.2(4) . . . . ?
N10 C00D C00I C013 -98.1(4) . . . . ?
C20 C22 C21 C00F 49.5(3) . . . . ?
C20 C00B C00E C00F 59.9(3) . . . . ?
C20 C00B C00G C00O 119.1(3) . . . . ?
C20 C00B C00G C00P -58.8(3) . . . . ?
C22 S001 C00J C00N 88.8(3) . . . . ?
C22 S001 C00J C00U -98.5(3) . . . . ?
C22 S002 C00K C00S -86.7(3) . . . . ?
C22 S002 C00K C00T 98.6(3) . . . . ?
C22 C20 C00B N10 83.0(3) . . . . ?
C22 C20 C00B C00E -34.2(3) . . . . ?
C22 C20 C00B C00G -157.4(2) . . . . ?
C22 C21 C00F C00E -25.8(3) . . . . ?
C22 C21 C00F C00L -148.4(2) . . . . ?
C22 C21 C00F C00M 96.2(3) . . . . ?
C00B N10 C00D C00H 177.3(3) . . . . ?
C00B N10 C00D C00I -0.5(5) . . . . ?
C00B C20 C22 S001 -138.3(2) . . . . ?
C00B C20 C22 S002 105.3(2) . . . . ?
C00B C20 C22 C21 -16.9(3) . . . . ?
C00B C00E C00F C21 -29.8(3) . . . . ?
C00B C00E C00F C00L 89.0(3) . . . . ?
C00B C00E C00F C00M -153.4(2) . . . . ?
C00B C00G C00O C011 -179.2(3) . . . . ?
C00B C00G C00P C00X 179.3(3) . . . . ?
C00D N10 C00B C20 161.8(3) . . . . ?
C00D N10 C00B C00E -81.2(3) . . . . ?
C00D N10 C00B C00G 46.8(4) . . . . ?
C00D C00H C00W C016 178.7(4) . . . . ?
C00D C00H C00Y C019 179.8(4) . . . . ?
C00D C00I C00R C010 177.2(3) . . . . ?
C00D C00I C013 C01B -177.3(3) . . . . ?
C00E C00B C00G C00O -0.4(4) . . . . ?
C00E C00B C00G C00P -178.3(3) . . . . ?
C00G C00B C00E C00F 177.7(2) . . . . ?
C00G C00O C011 C00V 0.1(6) . . . . ?
C00G C00P C00X C00V -0.1(6) . . . . ?
C00H C00D C00I C00R -90.7(4) . . . . ?
C00H C00D C00I C013 84.0(4) . . . . ?
C00H C00W C016 C017 0.9(7) . . . . ?
C00H C00Y C019 C017 2.2(7) . . . . ?
C00I C00D C00H C00W -177.4(3) . . . . ?
C00I C00D C00H C00Y 1.1(5) . . . . ?
C00I C00R C010 C01C -0.2(6) . . . . ?
C00I C013 C01B C01C 0.3(7) . . . . ?
C00J S001 C22 S002 -169.72(14) . . . . ?
C00J S001 C22 C20 71.0(2) . . . . ?
C00J S001 C22 C21 -52.9(2) . . . . ?
C00J C00N C00Z C014 -0.1(6) . . . . ?
C00J C00U C018 C014 0.1(7) . . . . ?
C00K S002 C22 S001 -39.57(18) . . . . ?
C00K S002 C22 C20 78.7(2) . . . . ?
C00K S002 C22 C21 -156.46(19) . . . . ?
C00K C00S C015 C01A 0.9(6) . . . . ?
C00K C00T C012 C01A -0.4(6) . . . . ?
C00N C00J C00U C018 0.1(5) . . . . ?
C00N C00Z C014 C018 0.2(7) . . . . ?
C00O C00G C00P C00X 1.3(5) . . . . ?
C00P C00G C00O C011 -1.2(5) . . . . ?
C00R C00I C013 C01B -2.5(5) . . . . ?
C00R C010 C01C C01B -2.1(7) . . . . ?
C00S C00K C00T C012 0.9(5) . . . . ?
C00S C015 C01A C012 -0.4(7) . . . . ?
C00T C00K C00S C015 -1.2(5) . . . . ?
C00T C012 C01A C015 0.1(7) . . . . ?
C00U C00J C00N C00Z -0.1(5) . . . . ?
C00W C00H C00Y C019 -1.6(6) . . . . ?
C00W C016 C017 C019 -0.3(8) . . . . ?
C00X C00V C011 C00O 1.1(6) . . . . ?
C00Y C00H C00W C016 0.1(6) . . . . ?
C00Z C014 C018 C00U -0.2(7) . . . . ?
C011 C00V C00X C00P -1.1(6) . . . . ?
C013 C00I C00R C010 2.5(5) . . . . ?
C013 C01B C01C C010 2.1(8) . . . . ?
C016 C017 C019 C00Y -1.2(8) . . . . ?

loop_
_smtbx_masks_void_nr
_smtbx_masks_void_average_x
_smtbx_masks_void_average_y
_smtbx_masks_void_average_z
_smtbx_masks_void_volume
_smtbx_masks_void_count_electrons
_smtbx_masks_void_content
1 0.500 0.000 0.000 557.1 136.9 ?
